data_7043531
loop_
_publ_author_name
'Elaieb, Fethi'
'S\'emeril, David'
'Matt, Dominique'
'Pfeffer, Michel'
'Bouit, Pierre-Antoine'
'Hissler, Muriel'
'Gourlaouen, Christophe'
'Harrowfield, Jack'

_publ_section_title
;
 Calix[4]arene-fused phospholes
;
_journal_name_full 'Dalton Trans.'
_journal_paper_doi 10.1039/C7DT01899A
_journal_year 2017
_chemical_formula_moiety 'C58 H61 Au Cl O4 P'
_chemical_formula_sum 'C58 H61 Au Cl O4 P'
_chemical_formula_weight 1085.45
_chemical_name_systematic
;
 ?
;
_space_group_crystal_system triclinic
_space_group_IT_number 2
_space_group_name_Hall '-P 1'
_space_group_name_H-M_alt 'P -1'
_symmetry_space_group_name_Hall '-P 1'
_symmetry_space_group_name_H-M 'P -1'
_atom_sites_solution_hydrogens geom
_atom_sites_solution_primary direct
_atom_sites_solution_secondary difmap
_audit_creation_method SHELXL-2013
_audit_update_record
;
2017-04-21 deposited with the CCDC.
2017-07-06 downloaded from the CCDC.
;
_cell_angle_alpha 87.574(5)
_cell_angle_beta 86.443(5)
_cell_angle_gamma 64.980(5)
_cell_formula_units_Z 2
_cell_length_a 11.288(5)
_cell_length_b 11.576(5)
_cell_length_c 20.999(5)
_cell_measurement_reflns_used 9286
_cell_measurement_temperature 173(2)
_cell_measurement_theta_max 29.94
_cell_measurement_theta_min 2.38
_cell_volume 2481.3(16)
_computing_cell_refinement 'Bruker SAINT'
_computing_data_collection 'Bruker APEX2'
_computing_data_reduction 'Bruker SAINT'
_computing_molecular_graphics 'Bruker SHELXTL'
_computing_publication_material 'Bruker SHELXTL'
_computing_structure_refinement 'SHELXL-2013 (Sheldrick, 2013)'
_computing_structure_solution 'SHELXS-2013 (Sheldrick, 2013)'
_diffrn_ambient_temperature 173(2)
_diffrn_measured_fraction_theta_full 1.000
_diffrn_measured_fraction_theta_max 0.990
_diffrn_measurement_device_type 'Bruker APEX-II CCD'
_diffrn_measurement_method '\f and \w scans'
_diffrn_radiation_type MoK\a
_diffrn_radiation_wavelength 0.71073
_diffrn_reflns_av_R_equivalents 0.0310
_diffrn_reflns_av_unetI/netI 0.0356
_diffrn_reflns_Laue_measured_fraction_full 1.000
_diffrn_reflns_Laue_measured_fraction_max 0.990
_diffrn_reflns_limit_h_max 15
_diffrn_reflns_limit_h_min -15
_diffrn_reflns_limit_k_max 16
_diffrn_reflns_limit_k_min -16
_diffrn_reflns_limit_l_max 29
_diffrn_reflns_limit_l_min -29
_diffrn_reflns_number 53983
_diffrn_reflns_point_group_measured_fraction_full 1.000
_diffrn_reflns_point_group_measured_fraction_max 0.990
_diffrn_reflns_theta_full 25.242
_diffrn_reflns_theta_max 30.034
_diffrn_reflns_theta_min 1.942
_diffrn_source 'fine focus sealed tube'
_exptl_absorpt_coefficient_mu 3.097
_exptl_absorpt_correction_T_max 0.7460
_exptl_absorpt_correction_T_min 0.5848
_exptl_absorpt_correction_type multi-scan
_exptl_absorpt_process_details sadabs
_exptl_crystal_colour colourless
_exptl_crystal_density_diffrn 1.453
_exptl_crystal_description prism
_exptl_crystal_F_000 1104
_exptl_crystal_size_max 0.40
_exptl_crystal_size_mid 0.35
_exptl_crystal_size_min 0.30
_refine_diff_density_max 1.810
_refine_diff_density_min -0.888
_refine_diff_density_rms 0.090
_refine_ls_extinction_method none
_refine_ls_goodness_of_fit_ref 1.048
_refine_ls_hydrogen_treatment constr
_refine_ls_matrix_type full
_refine_ls_number_parameters 590
_refine_ls_number_reflns 14382
_refine_ls_number_restraints 0
_refine_ls_restrained_S_all 1.048
_refine_ls_R_factor_all 0.0432
_refine_ls_R_factor_gt 0.0299
_refine_ls_shift/su_max 0.001
_refine_ls_shift/su_mean 0.000
_refine_ls_structure_factor_coef Fsqd
_refine_ls_weighting_details 'w=1/[\s^2^(Fo^2^)+(0.0224P)^2^+1.5095P] where P=(Fo^2^+2Fc^2^)/3'
_refine_ls_weighting_scheme calc
_refine_ls_wR_factor_gt 0.0554
_refine_ls_wR_factor_ref 0.0589
_reflns_Friedel_coverage 0.000
_reflns_number_gt 12030
_reflns_number_total 14382
_reflns_threshold_expression 'I > 2\s(I)'
_cod_data_source_file c7dt01899a2.cif
_cod_data_source_block dmfe151110
_cod_database_code 7043531
_shelx_space_group_comment
;
The symmetry employed for this shelxl refinement is uniquely defined
by the following loop, which should always be used as a source of
symmetry information in preference to the above space-group names.
They are only intended as comments.
;
_shelxl_version_number 2013-4

loop_
_space_group_symop_operation_xyz
'x, y, z'
'-x, -y, -z'

loop_
_atom_site_label
_atom_site_type_symbol
_atom_site_fract_x
_atom_site_fract_y
_atom_site_fract_z
_atom_site_U_iso_or_equiv
_atom_site_adp_type
_atom_site_occupancy
_atom_site_site_symmetry_order
_atom_site_calc_flag
_atom_site_refinement_flags_posn
_atom_site_refinement_flags_adp
C1 C 0.1862(2) 0.0775(2) 0.20534(10) 0.0206(4) Uani 1 1 d . .
C2 C 0.1409(2) 0.2095(2) 0.19804(11) 0.0273(5) Uani 1 1 d . .
H2 H 0.1639 0.2446 0.1601 0.033 Uiso 1 1 calc R U
C3 C 0.0628(2) 0.2895(2) 0.24561(12) 0.0315(5) Uani 1 1 d . .
H3 H 0.0293 0.3793 0.2395 0.038 Uiso 1 1 calc R U
C4 C 0.0331(2) 0.2392(2) 0.30210(12) 0.0294(5) Uani 1 1 d . .
H4 H -0.0168 0.2949 0.3353 0.035 Uiso 1 1 calc R U
C5 C 0.0755(2) 0.1080(2) 0.31092(10) 0.0229(4) Uani 1 1 d . .
C6 C 0.14684(19) 0.02981(19) 0.26058(10) 0.0200(4) Uani 1 1 d . .
C7 C 0.0576(2) 0.0490(2) 0.37426(11) 0.0267(5) Uani 1 1 d . .
H7A H 0.0238 -0.0155 0.3674 0.032 Uiso 1 1 calc R U
H7B H -0.0072 0.1156 0.4021 0.032 Uiso 1 1 calc R U
C8 C 0.1871(2) -0.0138(2) 0.40659(10) 0.0229(4) Uani 1 1 d . .
C9 C 0.2576(2) 0.0574(2) 0.41658(11) 0.0289(5) Uani 1 1 d . .
H9 H 0.2209 0.1457 0.4058 0.035 Uiso 1 1 calc R U
C10 C 0.3797(2) 0.0020(2) 0.44181(12) 0.0311(5) Uani 1 1 d . .
H10 H 0.4251 0.0524 0.4497 0.037 Uiso 1 1 calc R U
C11 C 0.4355(2) -0.1276(2) 0.45558(11) 0.0273(5) Uani 1 1 d . .
H11 H 0.5208 -0.1661 0.4715 0.033 Uiso 1 1 calc R U
C12 C 0.3689(2) -0.2026(2) 0.44651(10) 0.0224(4) Uani 1 1 d . .
C13 C 0.2433(2) -0.1434(2) 0.42364(9) 0.0212(4) Uani 1 1 d . .
C14 C 0.4366(2) -0.3462(2) 0.45838(11) 0.0262(5) Uani 1 1 d . .
H14A H 0.4520 -0.3642 0.5044 0.031 Uiso 1 1 calc R U
H14B H 0.3800 -0.3864 0.4457 0.031 Uiso 1 1 calc R U
C15 C 0.5659(2) -0.40112(19) 0.42008(11) 0.0248(4) Uani 1 1 d . .
C16 C 0.6846(2) -0.4322(2) 0.44830(12) 0.0312(5) Uani 1 1 d . .
H16 H 0.6867 -0.4318 0.4934 0.037 Uiso 1 1 calc R U
C17 C 0.7994(2) -0.4638(2) 0.41102(13) 0.0333(5) Uani 1 1 d . .
H17 H 0.8803 -0.4888 0.4307 0.040 Uiso 1 1 calc R U
C18 C 0.7961(2) -0.4589(2) 0.34523(12) 0.0306(5) Uani 1 1 d . .
H18 H 0.8744 -0.4753 0.3201 0.037 Uiso 1 1 calc R U
C19 C 0.6802(2) -0.43026(18) 0.31510(11) 0.0247(4) Uani 1 1 d . .
C20 C 0.5675(2) -0.40845(18) 0.35372(10) 0.0223(4) Uani 1 1 d . .
C21 C 0.6704(2) -0.4058(2) 0.24372(11) 0.0270(5) Uani 1 1 d . .
H21A H 0.6208 -0.4492 0.2262 0.032 Uiso 1 1 calc R U
H21B H 0.7591 -0.4402 0.2226 0.032 Uiso 1 1 calc R U
C22 C 0.6007(2) -0.26222(19) 0.23076(10) 0.0226(4) Uani 1 1 d . .
C23 C 0.6484(2) -0.1821(2) 0.25563(10) 0.0228(4) Uani 1 1 d . .
H23 H 0.7248 -0.2178 0.2796 0.027 Uiso 1 1 calc R U
C24 C 0.5868(2) -0.04987(19) 0.24622(10) 0.0203(4) Uani 1 1 d . .
C25 C 0.4700(2) 0.00129(19) 0.21525(10) 0.0202(4) Uani 1 1 d . .
H25 H 0.4239 0.0913 0.2114 0.024 Uiso 1 1 calc R U
C26 C 0.4188(2) -0.07579(19) 0.18973(9) 0.0200(4) Uani 1 1 d . .
C27 C 0.4881(2) -0.2080(2) 0.19576(10) 0.0214(4) Uani 1 1 d . .
C28 C 0.2867(2) -0.0141(2) 0.15917(10) 0.0235(4) Uani 1 1 d . .
H28A H 0.2942 0.0323 0.1195 0.028 Uiso 1 1 calc R U
H28B H 0.2588 -0.0807 0.1479 0.028 Uiso 1 1 calc R U
C29 C 0.0890(2) -0.1379(2) 0.24562(12) 0.0304(5) Uani 1 1 d . .
H29A H 0.0734 -0.1136 0.2001 0.036 Uiso 1 1 calc R U
H29B H 0.0053 -0.0949 0.2707 0.036 Uiso 1 1 calc R U
C30 C 0.1397(3) -0.2793(2) 0.25422(13) 0.0349(5) Uani 1 1 d . .
H30A H 0.1595 -0.3022 0.2995 0.042 Uiso 1 1 calc R U
H30B H 0.2224 -0.3207 0.2282 0.042 Uiso 1 1 calc R U
C31 C 0.0435(3) -0.3297(3) 0.23516(18) 0.0564(9) Uani 1 1 d . .
H31A H -0.0389 -0.2882 0.2604 0.085 Uiso 1 1 calc R U
H31B H 0.0799 -0.4220 0.2430 0.085 Uiso 1 1 calc R U
H31C H 0.0274 -0.3115 0.1897 0.085 Uiso 1 1 calc R U
C32 C 0.1005(2) -0.2214(2) 0.47396(11) 0.0318(5) Uani 1 1 d . .
H32A H 0.0484 -0.1346 0.4904 0.038 Uiso 1 1 calc R U
H32B H 0.1617 -0.2721 0.5068 0.038 Uiso 1 1 calc R U
C33 C 0.0109(3) -0.2830(2) 0.46013(14) 0.0384(6) Uani 1 1 d . .
H33A H -0.0265 -0.3021 0.5009 0.046 Uiso 1 1 calc R U
H33B H 0.0625 -0.3647 0.4384 0.046 Uiso 1 1 calc R U
C34 C -0.0996(3) -0.1992(3) 0.41876(16) 0.0485(7) Uani 1 1 d . .
H34A H -0.1507 -0.1178 0.4399 0.073 Uiso 1 1 calc R U
H34B H -0.1563 -0.2420 0.4122 0.073 Uiso 1 1 calc R U
H34C H -0.0633 -0.1834 0.3774 0.073 Uiso 1 1 calc R U
C35 C 0.4427(2) -0.4950(2) 0.30278(12) 0.0312(5) Uani 1 1 d . .
H35A H 0.5317 -0.5611 0.2925 0.037 Uiso 1 1 calc R U
H35B H 0.3939 -0.4729 0.2632 0.037 Uiso 1 1 calc R U
C36 C 0.3748(3) -0.5473(3) 0.35159(13) 0.0375(6) Uani 1 1 d . .
H36A H 0.2931 -0.4770 0.3680 0.045 Uiso 1 1 calc R U
H36B H 0.4318 -0.5844 0.3879 0.045 Uiso 1 1 calc R U
C37 C 0.3417(3) -0.6500(3) 0.32365(17) 0.0523(8) Uani 1 1 d . .
H37A H 0.2833 -0.6130 0.2884 0.078 Uiso 1 1 calc R U
H37B H 0.2982 -0.6824 0.3569 0.078 Uiso 1 1 calc R U
H37C H 0.4225 -0.7202 0.3078 0.078 Uiso 1 1 calc R U
C38 C 0.4861(3) -0.3009(2) 0.09989(11) 0.0360(6) Uani 1 1 d . .
H38A H 0.5825 -0.3490 0.0957 0.043 Uiso 1 1 calc R U
H38B H 0.4623 -0.2159 0.0794 0.043 Uiso 1 1 calc R U
C39 C 0.4216(3) -0.3710(3) 0.06759(13) 0.0487(8) Uani 1 1 d . .
H39A H 0.4449 -0.4549 0.0892 0.058 Uiso 1 1 calc R U
H39B H 0.4570 -0.3869 0.0229 0.058 Uiso 1 1 calc R U
C40 C 0.2737(4) -0.3010(3) 0.06751(16) 0.0597(9) Uani 1 1 d . .
H40A H 0.2376 -0.2841 0.1115 0.089 Uiso 1 1 calc R U
H40B H 0.2384 -0.3535 0.0471 0.089 Uiso 1 1 calc R U
H40C H 0.2495 -0.2201 0.0438 0.089 Uiso 1 1 calc R U
C41 C 0.64322(19) 0.03351(19) 0.27171(10) 0.0204(4) Uani 1 1 d . .
C42 C 0.6439(2) 0.0436(2) 0.33747(11) 0.0282(5) Uani 1 1 d . .
H42 H 0.6122 -0.0055 0.3649 0.034 Uiso 1 1 calc R U
C43 C 0.6898(2) 0.1237(2) 0.36395(11) 0.0309(5) Uani 1 1 d . .
H43 H 0.6871 0.1308 0.4090 0.037 Uiso 1 1 calc R U
C44 C 0.7394(2) 0.1930(2) 0.32474(11) 0.0276(5) Uani 1 1 d . .
H44 H 0.7697 0.2490 0.3427 0.033 Uiso 1 1 calc R U
C45 C 0.7449(2) 0.1810(2) 0.25894(11) 0.0251(4) Uani 1 1 d . .
H45 H 0.7822 0.2264 0.2322 0.030 Uiso 1 1 calc R U
C46 C 0.6961(2) 0.10281(19) 0.23174(10) 0.0198(4) Uani 1 1 d . .
C47 C 0.5451(2) 0.1835(2) 0.11725(10) 0.0269(5) Uani 1 1 d . .
C48 C 0.4628(2) 0.2946(2) 0.14763(12) 0.0335(5) Uani 1 1 d . .
H48 H 0.4896 0.3187 0.1850 0.040 Uiso 1 1 calc R U
C49 C 0.3414(3) 0.3713(3) 0.12414(14) 0.0422(6) Uani 1 1 d . .
H49 H 0.2853 0.4473 0.1455 0.051 Uiso 1 1 calc R U
C50 C 0.3023(3) 0.3367(3) 0.06937(15) 0.0489(8) Uani 1 1 d . .
H50 H 0.2199 0.3895 0.0528 0.059 Uiso 1 1 calc R U
C51 C 0.3830(3) 0.2259(3) 0.03940(13) 0.0475(8) Uani 1 1 d . .
H51 H 0.3555 0.2017 0.0024 0.057 Uiso 1 1 calc R U
C52 C 0.5042(3) 0.1490(3) 0.06252(12) 0.0372(6) Uani 1 1 d . .
H52 H 0.5596 0.0727 0.0412 0.045 Uiso 1 1 calc R U
C53 C 0.8094(2) 0.1597(2) 0.11136(10) 0.0269(5) Uani 1 1 d . .
C54 C 0.7663(3) 0.2921(2) 0.11150(12) 0.0344(5) Uani 1 1 d . .
H54 H 0.6825 0.3443 0.1301 0.041 Uiso 1 1 calc R U
C55 C 0.8458(3) 0.3474(3) 0.08453(13) 0.0414(6) Uani 1 1 d . .
H55 H 0.8174 0.4371 0.0859 0.050 Uiso 1 1 calc R U
C56 C 0.9655(3) 0.2727(3) 0.05593(12) 0.0433(7) Uani 1 1 d . .
H56 H 1.0186 0.3112 0.0366 0.052 Uiso 1 1 calc R U
C57 C 1.0085(3) 0.1421(3) 0.05517(13) 0.0414(6) Uani 1 1 d . .
H57 H 1.0914 0.0908 0.0354 0.050 Uiso 1 1 calc R U
C58 C 0.9311(2) 0.0854(2) 0.08327(11) 0.0322(5) Uani 1 1 d . .
H58 H 0.9618 -0.0047 0.0832 0.039 Uiso 1 1 calc R U
O1 O 0.18608(14) -0.10024(13) 0.26740(7) 0.0228(3) Uani 1 1 d . .
O2 O 0.17255(15) -0.21477(14) 0.41623(7) 0.0242(3) Uani 1 1 d . .
O3 O 0.45186(14) -0.38295(14) 0.32529(7) 0.0258(3) Uani 1 1 d . .
O4 O 0.44358(16) -0.28675(14) 0.16663(7) 0.0261(3) Uani 1 1 d . .
P1 P 0.70726(6) 0.08329(5) 0.14512(3) 0.02195(11) Uani 1 1 d . .
Cl1 Cl 0.85643(6) -0.32932(6) 0.08807(3) 0.03522(13) Uani 1 1 d . .
Au1 Au 0.78058(2) -0.12072(2) 0.11710(2) 0.02853(3) Uani 1 1 d . .

loop_
_atom_site_aniso_label
_atom_site_aniso_U_11
_atom_site_aniso_U_22
_atom_site_aniso_U_33
_atom_site_aniso_U_23
_atom_site_aniso_U_13
_atom_site_aniso_U_12
C1 0.0194(10) 0.0243(10) 0.0209(10) 0.0027(8) -0.0058(8) -0.0114(9)
C2 0.0281(12) 0.0268(11) 0.0294(12) 0.0082(9) -0.0062(9) -0.0142(10)
C3 0.0301(12) 0.0188(10) 0.0441(14) 0.0047(10) -0.0052(11) -0.0089(10)
C4 0.0258(12) 0.0225(11) 0.0361(13) -0.0030(9) -0.0001(10) -0.0064(9)
C5 0.0188(10) 0.0227(10) 0.0259(11) 0.0023(8) -0.0020(8) -0.0077(9)
C6 0.0160(9) 0.0181(9) 0.0256(10) 0.0032(8) -0.0055(8) -0.0067(8)
C7 0.0229(11) 0.0290(11) 0.0245(11) 0.0008(9) 0.0030(9) -0.0081(9)
C8 0.0240(11) 0.0244(10) 0.0179(10) -0.0024(8) 0.0031(8) -0.0083(9)
C9 0.0343(13) 0.0214(10) 0.0301(12) -0.0026(9) 0.0005(10) -0.0111(10)
C10 0.0366(13) 0.0301(12) 0.0328(12) -0.0069(10) -0.0008(10) -0.0195(11)
C11 0.0279(12) 0.0318(12) 0.0235(11) -0.0042(9) -0.0036(9) -0.0130(10)
C12 0.0274(11) 0.0244(10) 0.0144(9) -0.0017(8) 0.0022(8) -0.0101(9)
C13 0.0249(11) 0.0257(10) 0.0150(9) -0.0035(8) 0.0025(8) -0.0130(9)
C14 0.0301(12) 0.0256(11) 0.0214(10) 0.0041(8) -0.0005(9) -0.0107(10)
C15 0.0270(11) 0.0173(9) 0.0279(11) 0.0043(8) -0.0009(9) -0.0076(9)
C16 0.0352(13) 0.0277(12) 0.0296(12) 0.0085(9) -0.0068(10) -0.0124(10)
C17 0.0250(12) 0.0266(11) 0.0464(15) 0.0112(10) -0.0095(11) -0.0090(10)
C18 0.0244(11) 0.0188(10) 0.0429(14) 0.0053(9) 0.0039(10) -0.0050(9)
C19 0.0265(11) 0.0114(9) 0.0300(11) 0.0013(8) 0.0029(9) -0.0025(8)
C20 0.0232(11) 0.0128(9) 0.0260(11) 0.0034(8) -0.0016(9) -0.0031(8)
C21 0.0300(12) 0.0187(10) 0.0266(11) -0.0012(8) 0.0074(9) -0.0060(9)
C22 0.0245(11) 0.0194(10) 0.0196(10) 0.0008(8) 0.0075(8) -0.0064(8)
C23 0.0194(10) 0.0222(10) 0.0230(10) 0.0043(8) 0.0018(8) -0.0058(8)
C24 0.0200(10) 0.0220(10) 0.0193(10) 0.0006(8) 0.0019(8) -0.0098(8)
C25 0.0221(10) 0.0185(9) 0.0203(10) 0.0019(8) 0.0012(8) -0.0092(8)
C26 0.0225(10) 0.0238(10) 0.0143(9) 0.0009(7) 0.0026(8) -0.0111(9)
C27 0.0270(11) 0.0233(10) 0.0167(9) -0.0013(8) 0.0063(8) -0.0141(9)
C28 0.0273(11) 0.0287(11) 0.0171(10) 0.0020(8) -0.0029(8) -0.0143(9)
C29 0.0292(12) 0.0261(11) 0.0394(13) 0.0025(10) -0.0054(10) -0.0148(10)
C30 0.0360(13) 0.0261(12) 0.0438(15) 0.0030(10) -0.0056(11) -0.0142(11)
C31 0.0485(18) 0.0378(15) 0.093(3) -0.0012(16) -0.0139(17) -0.0268(14)
C32 0.0314(12) 0.0379(13) 0.0256(12) 0.0067(10) 0.0045(10) -0.0155(11)
C33 0.0343(14) 0.0355(13) 0.0484(16) 0.0109(12) 0.0040(12) -0.0193(11)
C34 0.0395(15) 0.0540(17) 0.0608(19) 0.0143(15) -0.0093(14) -0.0286(14)
C35 0.0286(12) 0.0298(12) 0.0307(12) -0.0046(10) -0.0044(10) -0.0071(10)
C36 0.0366(14) 0.0371(14) 0.0385(14) 0.0007(11) 0.0010(11) -0.0158(12)
C37 0.0521(18) 0.0459(17) 0.067(2) -0.0065(15) -0.0025(16) -0.0281(15)
C38 0.0536(16) 0.0347(13) 0.0246(12) -0.0103(10) 0.0129(11) -0.0244(12)
C39 0.085(2) 0.0442(16) 0.0295(14) -0.0123(12) 0.0054(14) -0.0390(16)
C40 0.081(2) 0.067(2) 0.0453(18) 0.0005(15) -0.0243(17) -0.043(2)
C41 0.0162(10) 0.0190(9) 0.0234(10) 0.0021(8) -0.0019(8) -0.0049(8)
C42 0.0298(12) 0.0339(12) 0.0220(11) 0.0038(9) -0.0004(9) -0.0150(10)
C43 0.0306(12) 0.0397(13) 0.0214(11) -0.0020(9) -0.0047(9) -0.0131(11)
C44 0.0233(11) 0.0284(11) 0.0311(12) -0.0044(9) -0.0061(9) -0.0099(10)
C45 0.0258(11) 0.0259(11) 0.0262(11) 0.0007(9) -0.0020(9) -0.0134(9)
C46 0.0196(10) 0.0183(9) 0.0200(10) 0.0004(7) -0.0020(8) -0.0065(8)
C47 0.0338(12) 0.0345(12) 0.0213(10) 0.0083(9) -0.0032(9) -0.0236(11)
C48 0.0382(14) 0.0331(13) 0.0351(13) 0.0085(10) -0.0071(11) -0.0209(11)
C49 0.0363(14) 0.0388(14) 0.0523(17) 0.0167(12) -0.0055(13) -0.0178(12)
C50 0.0374(15) 0.067(2) 0.0512(18) 0.0341(16) -0.0159(14) -0.0315(15)
C51 0.0527(18) 0.079(2) 0.0301(14) 0.0202(14) -0.0146(13) -0.0470(18)
C52 0.0458(15) 0.0545(16) 0.0240(12) 0.0054(11) -0.0038(11) -0.0339(13)
C53 0.0353(13) 0.0337(12) 0.0197(10) 0.0031(9) -0.0025(9) -0.0225(11)
C54 0.0438(14) 0.0344(13) 0.0322(13) 0.0027(10) 0.0010(11) -0.0241(12)
C55 0.0597(18) 0.0456(15) 0.0369(14) 0.0091(12) -0.0076(13) -0.0397(15)
C56 0.0534(17) 0.0708(19) 0.0288(13) 0.0108(13) -0.0073(12) -0.0488(16)
C57 0.0354(14) 0.0675(19) 0.0307(13) 0.0020(12) -0.0015(11) -0.0311(14)
C58 0.0339(13) 0.0419(14) 0.0245(11) 0.0013(10) -0.0032(10) -0.0196(11)
O1 0.0229(8) 0.0182(7) 0.0272(8) 0.0036(6) -0.0032(6) -0.0085(6)
O2 0.0275(8) 0.0291(8) 0.0205(7) -0.0002(6) 0.0031(6) -0.0167(7)
O3 0.0223(8) 0.0212(7) 0.0279(8) 0.0014(6) -0.0022(6) -0.0034(6)
O4 0.0368(9) 0.0266(8) 0.0199(7) -0.0032(6) 0.0039(7) -0.0186(7)
P1 0.0286(3) 0.0238(3) 0.0181(3) 0.0009(2) -0.0005(2) -0.0158(2)
Cl1 0.0465(4) 0.0292(3) 0.0337(3) -0.0070(2) 0.0035(3) -0.0196(3)
Au1 0.03934(6) 0.02832(5) 0.02319(5) -0.00347(3) 0.00427(3) -0.01985(4)

loop_
_atom_type_symbol
_atom_type_description
_atom_type_scat_dispersion_real
_atom_type_scat_dispersion_imag
_atom_type_scat_source
C C 0.0033 0.0016 'International Tables Vol C Tables 4.2.6.8 and 6.1.1.4'
H H 0.0000 0.0000 'International Tables Vol C Tables 4.2.6.8 and 6.1.1.4'
O O 0.0106 0.0060 'International Tables Vol C Tables 4.2.6.8 and 6.1.1.4'
P P 0.1023 0.0942 'International Tables Vol C Tables 4.2.6.8 and 6.1.1.4'
Cl Cl 0.1484 0.1585 'International Tables Vol C Tables 4.2.6.8 and 6.1.1.4'
Au Au -2.0133 8.8022 'International Tables Vol C Tables 4.2.6.8 and 6.1.1.4'

loop_
_geom_angle_atom_site_label_1
_geom_angle_atom_site_label_2
_geom_angle_atom_site_label_3
_geom_angle
C6 C1 C2 118.1(2)
C6 C1 C28 119.34(18)
C2 C1 C28 122.2(2)
C3 C2 C1 120.5(2)
C3 C2 H2 119.8
C1 C2 H2 119.8
C2 C3 C4 120.2(2)
C2 C3 H3 119.9
C4 C3 H3 119.9
C3 C4 C5 120.9(2)
C3 C4 H4 119.5
C5 C4 H4 119.5
C4 C5 C6 117.7(2)
C4 C5 C7 122.3(2)
C6 C5 C7 119.74(19)
O1 C6 C1 118.93(18)
O1 C6 C5 118.75(18)
C1 C6 C5 122.22(19)
C5 C7 C8 110.22(18)
C5 C7 H7A 109.6
C8 C7 H7A 109.6
C5 C7 H7B 109.6
C8 C7 H7B 109.6
H7A C7 H7B 108.1
C9 C8 C13 117.9(2)
C9 C8 C7 119.5(2)
C13 C8 C7 122.48(19)
C10 C9 C8 121.3(2)
C10 C9 H9 119.3
C8 C9 H9 119.3
C9 C10 C11 119.5(2)
C9 C10 H10 120.2
C11 C10 H10 120.2
C10 C11 C12 121.2(2)
C10 C11 H11 119.4
C12 C11 H11 119.4
C11 C12 C13 118.1(2)
C11 C12 C14 119.7(2)
C13 C12 C14 122.06(19)
O2 C13 C12 119.52(19)
O2 C13 C8 118.77(19)
C12 C13 C8 121.70(19)
C15 C14 C12 109.62(18)
C15 C14 H14A 109.7
C12 C14 H14A 109.7
C15 C14 H14B 109.7
C12 C14 H14B 109.7
H14A C14 H14B 108.2
C16 C15 C20 118.1(2)
C16 C15 C14 121.6(2)
C20 C15 C14 119.9(2)
C17 C16 C15 120.6(2)
C17 C16 H16 119.7
C15 C16 H16 119.7
C18 C17 C16 120.1(2)
C18 C17 H17 120.0
C16 C17 H17 120.0
C17 C18 C19 121.2(2)
C17 C18 H18 119.4
C19 C18 H18 119.4
C18 C19 C20 117.7(2)
C18 C19 C21 121.8(2)
C20 C19 C21 120.0(2)
O3 C20 C15 118.79(19)
O3 C20 C19 119.07(19)
C15 C20 C19 121.9(2)
C19 C21 C22 109.13(17)
C19 C21 H21A 109.9
C22 C21 H21A 109.9
C19 C21 H21B 109.9
C22 C21 H21B 109.9
H21A C21 H21B 108.3
C23 C22 C27 118.46(19)
C23 C22 C21 119.3(2)
C27 C22 C21 122.2(2)
C22 C23 C24 121.5(2)
C22 C23 H23 119.2
C24 C23 H23 119.2
C25 C24 C23 118.37(19)
C25 C24 C41 121.33(18)
C23 C24 C41 120.25(18)
C24 C25 C26 121.67(19)
C24 C25 H25 119.2
C26 C25 H25 119.2
C25 C26 C27 118.41(19)
C25 C26 C28 119.31(18)
C27 C26 C28 122.20(18)
O4 C27 C22 119.53(18)
O4 C27 C26 119.27(19)
C22 C27 C26 121.20(19)
C1 C28 C26 109.53(17)
C1 C28 H28A 109.8
C26 C28 H28A 109.8
C1 C28 H28B 109.8
C26 C28 H28B 109.8
H28A C28 H28B 108.2
O1 C29 C30 107.70(18)
O1 C29 H29A 110.2
C30 C29 H29A 110.2
O1 C29 H29B 110.2
C30 C29 H29B 110.2
H29A C29 H29B 108.5
C29 C30 C31 112.6(2)
C29 C30 H30A 109.1
C31 C30 H30A 109.1
C29 C30 H30B 109.1
C31 C30 H30B 109.1
H30A C30 H30B 107.8
C30 C31 H31A 109.5
C30 C31 H31B 109.5
H31A C31 H31B 109.5
C30 C31 H31C 109.5
H31A C31 H31C 109.5
H31B C31 H31C 109.5
O2 C32 C33 109.0(2)
O2 C32 H32A 109.9
C33 C32 H32A 109.9
O2 C32 H32B 109.9
C33 C32 H32B 109.9
H32A C32 H32B 108.3
C32 C33 C34 112.5(2)
C32 C33 H33A 109.1
C34 C33 H33A 109.1
C32 C33 H33B 109.1
C34 C33 H33B 109.1
H33A C33 H33B 107.8
C33 C34 H34A 109.5
C33 C34 H34B 109.5
H34A C34 H34B 109.5
C33 C34 H34C 109.5
H34A C34 H34C 109.5
H34B C34 H34C 109.5
O3 C35 C36 111.65(19)
O3 C35 H35A 109.3
C36 C35 H35A 109.3
O3 C35 H35B 109.3
C36 C35 H35B 109.3
H35A C35 H35B 108.0
C35 C36 C37 111.8(2)
C35 C36 H36A 109.3
C37 C36 H36A 109.3
C35 C36 H36B 109.3
C37 C36 H36B 109.3
H36A C36 H36B 107.9
C36 C37 H37A 109.5
C36 C37 H37B 109.5
H37A C37 H37B 109.5
C36 C37 H37C 109.5
H37A C37 H37C 109.5
H37B C37 H37C 109.5
O4 C38 C39 109.2(2)
O4 C38 H38A 109.8
C39 C38 H38A 109.8
O4 C38 H38B 109.8
C39 C38 H38B 109.8
H38A C38 H38B 108.3
C38 C39 C40 114.1(2)
C38 C39 H39A 108.7
C40 C39 H39A 108.7
C38 C39 H39B 108.7
C40 C39 H39B 108.7
H39A C39 H39B 107.6
C39 C40 H40A 109.5
C39 C40 H40B 109.5
H40A C40 H40B 109.5
C39 C40 H40C 109.5
H40A C40 H40C 109.5
H40B C40 H40C 109.5
C42 C41 C46 118.43(19)
C42 C41 C24 118.94(19)
C46 C41 C24 122.63(18)
C43 C42 C41 121.6(2)
C43 C42 H42 119.2
C41 C42 H42 119.2
C44 C43 C42 119.8(2)
C44 C43 H43 120.1
C42 C43 H43 120.1
C43 C44 C45 119.9(2)
C43 C44 H44 120.0
C45 C44 H44 120.0
C44 C45 C46 120.7(2)
C44 C45 H45 119.7
C46 C45 H45 119.7
C45 C46 C41 119.49(19)
C45 C46 P1 120.78(16)
C41 C46 P1 119.65(15)
C48 C47 C52 119.0(2)
C48 C47 P1 121.86(18)
C52 C47 P1 119.1(2)
C47 C48 C49 120.6(2)
C47 C48 H48 119.7
C49 C48 H48 119.7
C48 C49 C50 119.8(3)
C48 C49 H49 120.1
C50 C49 H49 120.1
C51 C50 C49 119.8(3)
C51 C50 H50 120.1
C49 C50 H50 120.1
C50 C51 C52 120.7(3)
C50 C51 H51 119.6
C52 C51 H51 119.6
C51 C52 C47 120.0(3)
C51 C52 H52 120.0
C47 C52 H52 120.0
C58 C53 C54 119.1(2)
C58 C53 P1 119.34(18)
C54 C53 P1 121.55(19)
C55 C54 C53 120.1(3)
C55 C54 H54 120.0
C53 C54 H54 120.0
C56 C55 C54 120.2(3)
C56 C55 H55 119.9
C54 C55 H55 119.9
C55 C56 C57 120.1(2)
C55 C56 H56 119.9
C57 C56 H56 119.9
C56 C57 C58 120.2(3)
C56 C57 H57 119.9
C58 C57 H57 119.9
C53 C58 C57 120.3(2)
C53 C58 H58 119.9
C57 C58 H58 119.9
C6 O1 C29 111.33(15)
C13 O2 C32 111.80(16)
C20 O3 C35 113.88(16)
C27 O4 C38 110.35(16)
C47 P1 C53 104.05(11)
C47 P1 C46 106.12(10)
C53 P1 C46 106.97(10)
C47 P1 Au1 113.25(8)
C53 P1 Au1 112.93(8)
C46 P1 Au1 112.84(7)
P1 Au1 Cl1 179.69(2)

loop_
_geom_bond_atom_site_label_1
_geom_bond_atom_site_label_2
_geom_bond_distance
C1 C6 1.392(3)
C1 C2 1.396(3)
C1 C28 1.511(3)
C2 C3 1.383(3)
C2 H2 0.9500
C3 C4 1.384(3)
C3 H3 0.9500
C4 C5 1.393(3)
C4 H4 0.9500
C5 C6 1.394(3)
C5 C7 1.511(3)
C6 O1 1.382(2)
C7 C8 1.520(3)
C7 H7A 0.9900
C7 H7B 0.9900
C8 C9 1.394(3)
C8 C13 1.400(3)
C9 C10 1.380(3)
C9 H9 0.9500
C10 C11 1.385(3)
C10 H10 0.9500
C11 C12 1.392(3)
C11 H11 0.9500
C12 C13 1.394(3)
C12 C14 1.524(3)
C13 O2 1.390(2)
C14 C15 1.515(3)
C14 H14A 0.9900
C14 H14B 0.9900
C15 C16 1.395(3)
C15 C20 1.398(3)
C16 C17 1.387(4)
C16 H16 0.9500
C17 C18 1.382(4)
C17 H17 0.9500
C18 C19 1.394(3)
C18 H18 0.9500
C19 C20 1.399(3)
C19 C21 1.516(3)
C20 O3 1.380(3)
C21 C22 1.529(3)
C21 H21A 0.9900
C21 H21B 0.9900
C22 C23 1.386(3)
C22 C27 1.397(3)
C23 C24 1.399(3)
C23 H23 0.9500
C24 C25 1.387(3)
C24 C41 1.493(3)
C25 C26 1.390(3)
C25 H25 0.9500
C26 C27 1.398(3)
C26 C28 1.526(3)
C27 O4 1.389(2)
C28 H28A 0.9900
C28 H28B 0.9900
C29 O1 1.443(3)
C29 C30 1.495(3)
C29 H29A 0.9900
C29 H29B 0.9900
C30 C31 1.513(4)
C30 H30A 0.9900
C30 H30B 0.9900
C31 H31A 0.9800
C31 H31B 0.9800
C31 H31C 0.9800
C32 O2 1.435(3)
C32 C33 1.510(4)
C32 H32A 0.9900
C32 H32B 0.9900
C33 C34 1.513(4)
C33 H33A 0.9900
C33 H33B 0.9900
C34 H34A 0.9800
C34 H34B 0.9800
C34 H34C 0.9800
C35 O3 1.445(3)
C35 C36 1.499(4)
C35 H35A 0.9900
C35 H35B 0.9900
C36 C37 1.536(4)
C36 H36A 0.9900
C36 H36B 0.9900
C37 H37A 0.9800
C37 H37B 0.9800
C37 H37C 0.9800
C38 O4 1.446(3)
C38 C39 1.502(4)
C38 H38A 0.9900
C38 H38B 0.9900
C39 C40 1.517(5)
C39 H39A 0.9900
C39 H39B 0.9900
C40 H40A 0.9800
C40 H40B 0.9800
C40 H40C 0.9800
C41 C42 1.392(3)
C41 C46 1.410(3)
C42 C43 1.387(3)
C42 H42 0.9500
C43 C44 1.379(3)
C43 H43 0.9500
C44 C45 1.389(3)
C44 H44 0.9500
C45 C46 1.398(3)
C45 H45 0.9500
C46 P1 1.833(2)
C47 C48 1.382(4)
C47 C52 1.398(3)
C47 P1 1.821(2)
C48 C49 1.388(4)
C48 H48 0.9500
C49 C50 1.390(4)
C49 H49 0.9500
C50 C51 1.370(5)
C50 H50 0.9500
C51 C52 1.384(4)
C51 H51 0.9500
C52 H52 0.9500
C53 C58 1.385(3)
C53 C54 1.398(3)
C53 P1 1.823(2)
C54 C55 1.389(3)
C54 H54 0.9500
C55 C56 1.374(4)
C55 H55 0.9500
C56 C57 1.379(4)
C56 H56 0.9500
C57 C58 1.390(4)
C57 H57 0.9500
C58 H58 0.9500
P1 Au1 2.2388(11)
Cl1 Au1 2.2906(11)

loop_
_geom_torsion_atom_site_label_1
_geom_torsion_atom_site_label_2
_geom_torsion_atom_site_label_3
_geom_torsion_atom_site_label_4
_geom_torsion
C6 C1 C2 C3 2.2(3)
C28 C1 C2 C3 -171.2(2)
C1 C2 C3 C4 2.6(3)
C2 C3 C4 C5 -3.3(4)
C3 C4 C5 C6 -1.0(3)
C3 C4 C5 C7 173.3(2)
C2 C1 C6 O1 177.23(18)
C28 C1 C6 O1 -9.2(3)
C2 C1 C6 C5 -6.6(3)
C28 C1 C6 C5 166.96(19)
C4 C5 C6 O1 -177.81(18)
C7 C5 C6 O1 7.7(3)
C4 C5 C6 C1 6.0(3)
C7 C5 C6 C1 -168.43(19)
C4 C5 C7 C8 -105.1(2)
C6 C5 C7 C8 69.1(3)
C5 C7 C8 C9 54.4(3)
C5 C7 C8 C13 -121.7(2)
C13 C8 C9 C10 0.7(3)
C7 C8 C9 C10 -175.6(2)
C8 C9 C10 C11 2.2(4)
C9 C10 C11 C12 -2.2(4)
C10 C11 C12 C13 -0.6(3)
C10 C11 C12 C14 176.3(2)
C11 C12 C13 O2 -177.73(18)
C14 C12 C13 O2 5.4(3)
C11 C12 C13 C8 3.6(3)
C14 C12 C13 C8 -173.25(19)
C9 C8 C13 O2 177.67(19)
C7 C8 C13 O2 -6.2(3)
C9 C8 C13 C12 -3.7(3)
C7 C8 C13 C12 172.52(19)
C11 C12 C14 C15 -53.7(3)
C13 C12 C14 C15 123.1(2)
C12 C14 C15 C16 101.5(2)
C12 C14 C15 C20 -71.3(3)
C20 C15 C16 C17 2.9(3)
C14 C15 C16 C17 -170.1(2)
C15 C16 C17 C18 3.0(3)
C16 C17 C18 C19 -4.0(3)
C17 C18 C19 C20 -0.9(3)
C17 C18 C19 C21 171.1(2)
C16 C15 C20 O3 177.44(18)
C14 C15 C20 O3 -9.5(3)
C16 C15 C20 C19 -8.0(3)
C14 C15 C20 C19 165.05(19)
C18 C19 C20 O3 -178.44(18)
C21 C19 C20 O3 9.5(3)
C18 C19 C20 C15 7.0(3)
C21 C19 C20 C15 -165.07(19)
C18 C19 C21 C22 -102.1(2)
C20 C19 C21 C22 69.7(3)
C19 C21 C22 C23 54.6(3)
C19 C21 C22 C27 -123.9(2)
C27 C22 C23 C24 -0.2(3)
C21 C22 C23 C24 -178.72(19)
C22 C23 C24 C25 4.8(3)
C22 C23 C24 C41 -177.87(19)
C23 C24 C25 C26 -4.6(3)
C41 C24 C25 C26 178.05(19)
C24 C25 C26 C27 -0.1(3)
C24 C25 C26 C28 176.92(19)
C23 C22 C27 O4 175.56(18)
C21 C22 C27 O4 -5.9(3)
C23 C22 C27 C26 -4.8(3)
C21 C22 C27 C26 173.72(19)
C25 C26 C27 O4 -175.41(18)
C28 C26 C27 O4 7.7(3)
C25 C26 C27 C22 4.9(3)
C28 C26 C27 C22 -172.01(18)
C6 C1 C28 C26 -68.2(2)
C2 C1 C28 C26 105.1(2)
C25 C26 C28 C1 -52.8(2)
C27 C26 C28 C1 124.1(2)
O1 C29 C30 C31 177.9(2)
O2 C32 C33 C34 -69.2(3)
O3 C35 C36 C37 169.3(2)
O4 C38 C39 C40 63.3(3)
C25 C24 C41 C42 110.2(2)
C23 C24 C41 C42 -67.0(3)
C25 C24 C41 C46 -69.8(3)
C23 C24 C41 C46 113.0(2)
C46 C41 C42 C43 2.8(3)
C24 C41 C42 C43 -177.2(2)
C41 C42 C43 C44 -1.7(3)
C42 C43 C44 C45 -0.9(3)
C43 C44 C45 C46 2.5(3)
C44 C45 C46 C41 -1.3(3)
C44 C45 C46 P1 -178.32(17)
C42 C41 C46 C45 -1.3(3)
C24 C41 C46 C45 178.72(19)
C42 C41 C46 P1 175.77(16)
C24 C41 C46 P1 -4.3(3)
C52 C47 C48 C49 -0.3(3)
P1 C47 C48 C49 177.90(19)
C47 C48 C49 C50 -0.3(4)
C48 C49 C50 C51 1.0(4)
C49 C50 C51 C52 -1.0(4)
C50 C51 C52 C47 0.4(4)
C48 C47 C52 C51 0.2(3)
P1 C47 C52 C51 -177.98(19)
C58 C53 C54 C55 -0.9(4)
P1 C53 C54 C55 -179.04(19)
C53 C54 C55 C56 1.9(4)
C54 C55 C56 C57 -1.5(4)
C55 C56 C57 C58 0.0(4)
C54 C53 C58 C57 -0.6(3)
P1 C53 C58 C57 177.63(18)
C56 C57 C58 C53 1.0(4)
C1 C6 O1 C29 -93.7(2)
C5 C6 O1 C29 90.1(2)
C30 C29 O1 C6 179.55(19)
C12 C13 O2 C32 87.0(2)
C8 C13 O2 C32 -94.2(2)
C33 C32 O2 C13 171.69(18)
C15 C20 O3 C35 -106.3(2)
C19 C20 O3 C35 79.0(2)
C36 C35 O3 C20 93.7(2)
C22 C27 O4 C38 -98.5(2)
C26 C27 O4 C38 81.9(2)
C39 C38 O4 C27 -172.2(2)
C48 C47 P1 C53 -82.0(2)
C52 C47 P1 C53 96.15(19)
C48 C47 P1 C46 30.7(2)
C52 C47 P1 C46 -151.18(18)
C48 C47 P1 Au1 154.99(17)
C52 C47 P1 Au1 -26.9(2)
C58 C53 P1 C47 -135.36(19)
C54 C53 P1 C47 42.8(2)
C58 C53 P1 C46 112.58(19)
C54 C53 P1 C46 -69.3(2)
C58 C53 P1 Au1 -12.1(2)
C54 C53 P1 Au1 165.99(17)
C45 C46 P1 C47 -102.10(18)
C41 C46 P1 C47 80.92(18)
C45 C46 P1 C53 8.5(2)
C41 C46 P1 C53 -168.45(16)
C45 C46 P1 Au1 133.32(16)
C41 C46 P1 Au1 -43.66(18)
